data_6000268
loop_
_publ_author_name
'Hajem, A. A.'
'Trojette, B.'
'Driss, A.'
'Jouini, T.'

_publ_section_title
;
 Synthesis and structure determination of a new layered zincophosphate:
 [H~2~N~2~C~6~H~16~](0.5)[Zn~2~(PO~4~)(HPO~4~)(H~2~O)].H~2~O
;
_journal_issue 2
_journal_name_full 'Journal of Chemical Crystallography'
_journal_page_first 217
_journal_page_last 221
_journal_paper_doi 10.1023/A:1009582429917
_journal_volume 29
_journal_year 1999
_chemical_formula_sum 'C3 H14 N O10 P3 Zn2'
_space_group_name_H-M_alt 'P -1'
_cell_angle_alpha 67.190
_cell_angle_beta 91.320
_cell_angle_gamma 111.100
_cell_length_a 8.8220
_cell_length_b 9.2360
_cell_length_c 8.4510
_cell_volume 586.72
_cod_database_code 6000268

loop_
_atom_site_label
_atom_site_fract_x
_atom_site_fract_y
_atom_site_fract_z
? ? ? ?
